data_4036363
loop_
_publ_author_name
'Dr\`ege, Emmanuelle'
'Venot, Pierre-Etienne'
'Le Bideau, Franck'
'Retailleau, Pascal'
'Joseph, Delphine'

_publ_section_title
;
 Two-Component Domino Reactions Initiated from Ketenes: Serendipitous
 Synthesis of Quinolizidinones Analogous to Chelated Lobeline's
 Conformation.
;
_journal_issue 20
_journal_name_full 'The Journal of organic chemistry'
_journal_page_first 10119
_journal_page_last 10126
_journal_paper_doi 10.1021/acs.joc.5b01727
_journal_volume 80
_journal_year 2015
_chemical_formula_moiety 'C23 H24 Cl N O3'
_chemical_formula_sum 'C23 H24 Cl N O3'
_chemical_formula_weight 397.88
_space_group_crystal_system monoclinic
_space_group_IT_number 14
_space_group_name_Hall '-P 2ybc'
_space_group_name_H-M_alt 'P 1 21/c 1'
_atom_sites_solution_hydrogens difmap
_atom_sites_solution_primary direct
_atom_sites_solution_secondary difmap
_audit_creation_method SHELXL-2014/7
_cell_angle_alpha 90
_cell_angle_beta 104.242(2)
_cell_angle_gamma 90
_cell_formula_units_Z 4
_cell_length_a 15.926(2)
_cell_length_b 11.464(1)
_cell_length_c 11.398(1)
_cell_measurement_reflns_used 4067
_cell_measurement_temperature 293(2)
_cell_measurement_theta_max 26.022
_cell_measurement_theta_min 0.407
_cell_volume 2017.0(4)
_computing_cell_refinement 'DENZO (Otwinowski & Minor, 1997); COLLECT (Nonius B.V., 1999)'
_computing_data_collection 'DENZO (Otwinowski & Minor, 1997); COLLECT (Nonius B.V., 1999)'
_computing_data_reduction 'SCALEPACK (Otwinowski & Minor, 1997)'
_computing_molecular_graphics 'PLATON (Spek, 2003)'
_computing_publication_material 'SHELXL2012 (Sheldrick, 2008)'
_computing_structure_refinement 'SHELXL-2014/7 (Sheldrick, 2014)'
_computing_structure_solution 'SHELXS97 (Sheldrick, 2012)'
_diffrn_ambient_temperature 293(2)
_diffrn_detector_area_resol_mean 9
_diffrn_measured_fraction_theta_full 0.996
_diffrn_measured_fraction_theta_max 0.994
_diffrn_measurement_device_type 'Nonius kappa-CCD diffractometer'
_diffrn_measurement_method 'phi and omega scans'
_diffrn_radiation_monochromator graphite
_diffrn_radiation_type MoK\a
_diffrn_radiation_wavelength 0.71073
_diffrn_reflns_av_R_equivalents 0.0238
_diffrn_reflns_av_unetI/netI 0.0330
_diffrn_reflns_Laue_measured_fraction_full 0.996
_diffrn_reflns_Laue_measured_fraction_max 0.994
_diffrn_reflns_limit_h_max 19
_diffrn_reflns_limit_h_min -19
_diffrn_reflns_limit_k_max 13
_diffrn_reflns_limit_k_min -14
_diffrn_reflns_limit_l_max 14
_diffrn_reflns_limit_l_min -14
_diffrn_reflns_number 19982
_diffrn_reflns_point_group_measured_fraction_full 0.996
_diffrn_reflns_point_group_measured_fraction_max 0.994
_diffrn_reflns_theta_full 25.242
_diffrn_reflns_theta_max 26.008
_diffrn_reflns_theta_min 3.082
_diffrn_source 'fine-focus sealed tube'
_diffrn_source_type 'Nonius Kappa CCD'
_diffrn_standards_number 0
_exptl_absorpt_coefficient_mu 0.213
_exptl_absorpt_correction_T_max 0.97
_exptl_absorpt_correction_T_min 0.90
_exptl_absorpt_correction_type multi-scan
_exptl_absorpt_process_details 'Scalepack (Otwinowski & Minor, 1997)'
_exptl_crystal_colour colourless
_exptl_crystal_density_diffrn 1.310
_exptl_crystal_density_method 'not measured'
_exptl_crystal_description plate
_exptl_crystal_F_000 840
_exptl_crystal_recrystallization_method 'from a mixture of dcm and diethylether solution'
_exptl_crystal_size_max 0.44
_exptl_crystal_size_mid 0.40
_exptl_crystal_size_min 0.14
_refine_diff_density_max 0.194
_refine_diff_density_min -0.321
_refine_diff_density_rms 0.039
_refine_ls_extinction_method none
_refine_ls_goodness_of_fit_ref 1.042
_refine_ls_hydrogen_treatment mixed
_refine_ls_matrix_type full
_refine_ls_number_parameters 256
_refine_ls_number_reflns 3943
_refine_ls_number_restraints 0
_refine_ls_restrained_S_all 1.042
_refine_ls_R_factor_all 0.0642
_refine_ls_R_factor_gt 0.0428
_refine_ls_shift/su_max 0.001
_refine_ls_shift/su_mean 0.000
_refine_ls_structure_factor_coef Fsqd
_refine_ls_weighting_details 'calc w=1/[\s^2^(Fo^2^)+(0.0608P)^2^+0.4121P] where P=(Fo^2^+2Fc^2^)/3'
_refine_ls_weighting_scheme calc
_refine_ls_wR_factor_gt 0.1085
_refine_ls_wR_factor_ref 0.1217
_reflns_Friedel_coverage 0.000
_reflns_number_gt 2931
_reflns_number_total 3949
_reflns_threshold_expression 'I > 2\s(I)'
_cod_data_source_file jo5b01727_si_001.cif
_cod_data_source_block Compound_6f
_cod_original_sg_symbol_H-M 'P 21/c'
_cod_database_code 4036363
_shelx_shelxl_version_number 2014/7
_shelx_space_group_comment
;
The symmetry employed for this shelxl refinement is uniquely defined
by the following loop, which should always be used as a source of
symmetry information in preference to the above space-group names.
They are only intended as comments.
;

loop_
_space_group_symop_operation_xyz
'x, y, z'
'-x, y+1/2, -z+1/2'
'-x, -y, -z'
'x, -y-1/2, z-1/2'

loop_
_atom_site_label
_atom_site_type_symbol
_atom_site_fract_x
_atom_site_fract_y
_atom_site_fract_z
_atom_site_U_iso_or_equiv
_atom_site_adp_type
_atom_site_occupancy
_atom_site_site_symmetry_order
_atom_site_calc_flag
_atom_site_refinement_flags_posn
_atom_site_refinement_flags_adp
Cl1 Cl 0.89822(3) 0.55051(4) 0.75177(5) 0.06077(19) Uani 1 1 d . .
O2 O 0.95594(8) 0.79685(11) 0.74687(10) 0.0432(3) Uani 1 1 d . .
H2 H 0.9493(14) 0.868(2) 0.7325(19) 0.065 Uiso 1 1 d . U
O1 O 1.08103(8) 0.51417(11) 0.86330(13) 0.0563(4) Uani 1 1 d . .
N1 N 1.11323(9) 0.69516(11) 0.93438(13) 0.0412(3) Uani 1 1 d . .
C2 C 1.05656(11) 0.61106(14) 0.88754(14) 0.0390(4) Uani 1 1 d . .
C3 C 0.96007(10) 0.63554(13) 0.87355(15) 0.0383(4) Uani 1 1 d . .
H3 H 0.9454 0.6090 0.9478 0.046 Uiso 1 1 calc R U
C4 C 0.93564(10) 0.76433(13) 0.85695(14) 0.0367(4) Uani 1 1 d . .
C5 C 0.99634(12) 0.82484(15) 0.96484(16) 0.0489(4) Uani 1 1 d . .
H5A H 0.9803 0.9064 0.9661 0.059 Uiso 1 1 calc R U
H5B H 0.9901 0.7892 1.0394 0.059 Uiso 1 1 calc R U
C6 C 1.08883(12) 0.81597(15) 0.95788(18) 0.0504(5) Uani 1 1 d . .
H6 H 1.0955 0.8644 0.8899 0.060 Uiso 1 1 calc R U
C7 C 1.15308(15) 0.8600(2) 1.0712(2) 0.0856(8) Uani 1 1 d . .
H7A H 1.1526 0.8084 1.1385 0.103 Uiso 1 1 calc R U
H7B H 1.1360 0.9372 1.0914 0.103 Uiso 1 1 calc R U
C8 C 1.24456(17) 0.8650(2) 1.0511(3) 0.1119(12) Uani 1 1 d . .
H8A H 1.2580 0.9448 1.0342 0.134 Uiso 1 1 calc R U
H8B H 1.2859 0.8405 1.1245 0.134 Uiso 1 1 calc R U
C9 C 1.25337(14) 0.7874(2) 0.9470(3) 0.0822(8) Uani 1 1 d . .
H9A H 1.3143 0.7727 0.9535 0.099 Uiso 1 1 calc R U
H9B H 1.2302 0.8281 0.8713 0.099 Uiso 1 1 calc R U
C10 C 1.20660(11) 0.67156(17) 0.94471(17) 0.0485(4) Uani 1 1 d . .
H10 H 1.2115 0.6290 0.8721 0.058 Uiso 1 1 calc R U
C11 C 1.24525(12) 0.59586(18) 1.05425(17) 0.0529(5) Uani 1 1 d . .
H11A H 1.2487 0.6411 1.1272 0.064 Uiso 1 1 calc R U
H11B H 1.2070 0.5303 1.0555 0.064 Uiso 1 1 calc R U
C12 C 1.33419(12) 0.55044(18) 1.05488(18) 0.0539(5) Uani 1 1 d . .
O3 O 1.36214(10) 0.55962(17) 0.96510(13) 0.0815(5) Uani 1 1 d . .
C13 C 1.38705(12) 0.49301(18) 1.16523(18) 0.0553(5) Uani 1 1 d . .
C14 C 1.35940(15) 0.4794(2) 1.2694(2) 0.0705(6) Uani 1 1 d . .
H14 H 1.3054 0.5076 1.2732 0.085 Uiso 1 1 calc R U
C15 C 1.41149(19) 0.4240(3) 1.3687(2) 0.0964(9) Uani 1 1 d . .
H15 H 1.3927 0.4157 1.4393 0.116 Uiso 1 1 calc R U
C16 C 1.49055(19) 0.3813(3) 1.3635(3) 0.1134(12) Uani 1 1 d . .
H16 H 1.5257 0.3446 1.4306 0.136 Uiso 1 1 calc R U
C17 C 1.51773(16) 0.3926(3) 1.2597(3) 0.1160(12) Uani 1 1 d . .
H17 H 1.5709 0.3619 1.2554 0.139 Uiso 1 1 calc R U
C18 C 1.46727(14) 0.4488(3) 1.1622(2) 0.0865(8) Uani 1 1 d . .
H18 H 1.4871 0.4575 1.0925 0.104 Uiso 1 1 calc R U
C19 C 0.84138(11) 0.78570(14) 0.85589(14) 0.0396(4) Uani 1 1 d . .
C20 C 0.80905(13) 0.75145(19) 0.95296(18) 0.0606(5) Uani 1 1 d . .
H20 H 0.8456 0.7153 1.0192 0.073 Uiso 1 1 calc R U
C21 C 0.72327(15) 0.7703(2) 0.9526(2) 0.0722(7) Uani 1 1 d . .
H21 H 0.7026 0.7462 1.0182 0.087 Uiso 1 1 calc R U
C22 C 0.66850(13) 0.8243(2) 0.85634(19) 0.0607(5) Uani 1 1 d . .
H22 H 0.6105 0.8355 0.8557 0.073 Uiso 1 1 calc R U
C23 C 0.69982(12) 0.86151(18) 0.76118(17) 0.0556(5) Uani 1 1 d . .
H23 H 0.6634 0.9001 0.6965 0.067 Uiso 1 1 calc R U
C24 C 0.78526(11) 0.84210(16) 0.76076(15) 0.0465(4) Uani 1 1 d . .
H24 H 0.8055 0.8674 0.6952 0.056 Uiso 1 1 calc R U

loop_
_atom_site_aniso_label
_atom_site_aniso_U_11
_atom_site_aniso_U_22
_atom_site_aniso_U_33
_atom_site_aniso_U_23
_atom_site_aniso_U_13
_atom_site_aniso_U_12
Cl1 0.0483(3) 0.0468(3) 0.0835(4) -0.0260(2) 0.0092(2) -0.0072(2)
O2 0.0480(7) 0.0382(6) 0.0445(7) 0.0057(5) 0.0138(5) 0.0004(5)
O1 0.0467(7) 0.0385(7) 0.0840(9) -0.0163(6) 0.0164(7) 0.0042(6)
N1 0.0388(7) 0.0338(7) 0.0490(8) 0.0011(6) 0.0069(6) -0.0009(6)
C2 0.0426(9) 0.0324(9) 0.0427(9) -0.0003(7) 0.0115(7) -0.0006(7)
C3 0.0409(9) 0.0307(8) 0.0446(9) -0.0030(7) 0.0127(7) -0.0017(7)
C4 0.0421(9) 0.0315(8) 0.0363(8) -0.0009(6) 0.0092(7) 0.0009(7)
C5 0.0544(11) 0.0339(9) 0.0512(10) -0.0089(8) -0.0005(8) 0.0058(8)
C6 0.0505(10) 0.0307(9) 0.0610(11) -0.0021(8) -0.0034(8) -0.0019(7)
C7 0.0657(14) 0.0579(13) 0.1077(19) -0.0349(13) -0.0272(13) 0.0066(11)
C8 0.0647(16) 0.0626(16) 0.179(3) -0.0245(19) -0.0262(18) -0.0120(12)
C9 0.0476(12) 0.0652(15) 0.126(2) 0.0251(15) 0.0060(13) -0.0140(10)
C10 0.0390(9) 0.0525(11) 0.0534(11) 0.0048(8) 0.0103(8) -0.0033(8)
C11 0.0435(10) 0.0604(12) 0.0553(11) 0.0051(9) 0.0129(8) 0.0075(9)
C12 0.0430(10) 0.0661(13) 0.0528(11) -0.0029(9) 0.0124(8) 0.0030(9)
O3 0.0596(9) 0.1322(15) 0.0582(9) 0.0114(9) 0.0255(8) 0.0253(9)
C13 0.0374(10) 0.0661(13) 0.0599(12) 0.0029(10) 0.0069(9) -0.0001(9)
C14 0.0582(13) 0.0887(16) 0.0644(14) 0.0117(12) 0.0142(11) 0.0071(12)
C15 0.0839(19) 0.130(3) 0.0708(16) 0.0341(16) 0.0094(14) -0.0001(17)
C16 0.0640(18) 0.150(3) 0.107(2) 0.050(2) -0.0144(16) 0.0059(18)
C17 0.0441(14) 0.174(3) 0.122(3) 0.048(2) 0.0054(16) 0.0249(17)
C18 0.0410(12) 0.129(2) 0.0889(17) 0.0241(16) 0.0146(11) 0.0144(13)
C19 0.0452(9) 0.0340(8) 0.0394(9) -0.0041(7) 0.0098(7) 0.0026(7)
C20 0.0584(12) 0.0746(14) 0.0524(11) 0.0182(10) 0.0207(9) 0.0205(10)
C21 0.0680(14) 0.0915(17) 0.0670(14) 0.0195(12) 0.0351(11) 0.0215(12)
C22 0.0465(11) 0.0742(14) 0.0634(13) -0.0017(10) 0.0176(9) 0.0102(10)
C23 0.0480(11) 0.0674(13) 0.0485(11) 0.0028(9) 0.0064(8) 0.0124(9)
C24 0.0455(10) 0.0535(11) 0.0403(9) 0.0000(8) 0.0101(7) 0.0031(8)

loop_
_atom_type_symbol
_atom_type_description
_atom_type_scat_dispersion_real
_atom_type_scat_dispersion_imag
_atom_type_scat_source
C C 0.0033 0.0016 'International Tables Vol C Tables 4.2.6.8 and 6.1.1.4'
H H 0.0000 0.0000 'International Tables Vol C Tables 4.2.6.8 and 6.1.1.4'
N N 0.0061 0.0033 'International Tables Vol C Tables 4.2.6.8 and 6.1.1.4'
O O 0.0106 0.0060 'International Tables Vol C Tables 4.2.6.8 and 6.1.1.4'
Cl Cl 0.1484 0.1585 'International Tables Vol C Tables 4.2.6.8 and 6.1.1.4'

loop_
_geom_angle_atom_site_label_1
_geom_angle_atom_site_label_2
_geom_angle_atom_site_label_3
_geom_angle
C4 O2 H2 112.7(15)
C2 N1 C6 124.37(14)
C2 N1 C10 117.61(14)
C6 N1 C10 117.24(13)
O1 C2 N1 121.32(15)
O1 C2 C3 120.47(14)
N1 C2 C3 118.06(13)
C4 C3 C2 114.12(13)
C4 C3 Cl1 110.94(11)
C2 C3 Cl1 109.21(11)
C4 C3 H3 107.4
C2 C3 H3 107.4
Cl1 C3 H3 107.4
O2 C4 C19 112.96(12)
O2 C4 C3 104.89(12)
C19 C4 C3 112.23(13)
O2 C4 C5 110.77(14)
C19 C4 C5 111.17(13)
C3 C4 C5 104.33(13)
C6 C5 C4 111.20(14)
C6 C5 H5A 109.4
C4 C5 H5A 109.4
C6 C5 H5B 109.4
C4 C5 H5B 109.4
H5A C5 H5B 108.0
N1 C6 C5 112.23(14)
N1 C6 C7 108.17(15)
C5 C6 C7 113.39(18)
N1 C6 H6 107.6
C5 C6 H6 107.6
C7 C6 H6 107.6
C6 C7 C8 110.6(2)
C6 C7 H7A 109.5
C8 C7 H7A 109.5
C6 C7 H7B 109.5
C8 C7 H7B 109.5
H7A C7 H7B 108.1
C9 C8 C7 111.69(18)
C9 C8 H8A 109.3
C7 C8 H8A 109.3
C9 C8 H8B 109.3
C7 C8 H8B 109.3
H8A C8 H8B 107.9
C8 C9 C10 112.8(2)
C8 C9 H9A 109.0
C10 C9 H9A 109.0
C8 C9 H9B 109.0
C10 C9 H9B 109.0
H9A C9 H9B 107.8
N1 C10 C9 108.57(16)
N1 C10 C11 111.33(14)
C9 C10 C11 112.75(17)
N1 C10 H10 108.0
C9 C10 H10 108.0
C11 C10 H10 108.0
C12 C11 C10 113.03(16)
C12 C11 H11A 109.0
C10 C11 H11A 109.0
C12 C11 H11B 109.0
C10 C11 H11B 109.0
H11A C11 H11B 107.8
O3 C12 C13 120.16(17)
O3 C12 C11 120.25(18)
C13 C12 C11 119.58(16)
C14 C13 C18 118.3(2)
C14 C13 C12 123.20(18)
C18 C13 C12 118.46(19)
C13 C14 C15 120.3(2)
C13 C14 H14 119.8
C15 C14 H14 119.8
C16 C15 C14 120.2(3)
C16 C15 H15 119.9
C14 C15 H15 119.9
C17 C16 C15 119.8(3)
C17 C16 H16 120.1
C15 C16 H16 120.1
C16 C17 C18 120.2(3)
C16 C17 H17 119.9
C18 C17 H17 119.9
C17 C18 C13 121.1(3)
C17 C18 H18 119.5
C13 C18 H18 119.5
C24 C19 C20 117.53(16)
C24 C19 C4 121.90(15)
C20 C19 C4 120.55(15)
C21 C20 C19 120.94(18)
C21 C20 H20 119.5
C19 C20 H20 119.5
C22 C21 C20 120.47(19)
C22 C21 H21 119.8
C20 C21 H21 119.8
C23 C22 C21 119.41(19)
C23 C22 H22 120.3
C21 C22 H22 120.3
C22 C23 C24 120.29(18)
C22 C23 H23 119.9
C24 C23 H23 119.9
C23 C24 C19 121.32(17)
C23 C24 H24 119.3
C19 C24 H24 119.3

loop_
_geom_bond_atom_site_label_1
_geom_bond_atom_site_label_2
_geom_bond_distance
Cl1 C3 1.7817(16)
O2 C4 1.4203(19)
O2 H2 0.83(2)
O1 C2 1.231(2)
N1 C2 1.339(2)
N1 C6 1.481(2)
N1 C10 1.487(2)
C2 C3 1.531(2)
C3 C4 1.527(2)
C3 H3 0.9800
C4 C19 1.518(2)
C4 C5 1.531(2)
C5 C6 1.498(3)
C5 H5A 0.9700
C5 H5B 0.9700
C6 C7 1.523(3)
C6 H6 0.9800
C7 C8 1.530(4)
C7 H7A 0.9700
C7 H7B 0.9700
C8 C9 1.517(4)
C8 H8A 0.9700
C8 H8B 0.9700
C9 C10 1.520(3)
C9 H9A 0.9700
C9 H9B 0.9700
C10 C11 1.521(2)
C10 H10 0.9800
C11 C12 1.507(3)
C11 H11A 0.9700
C11 H11B 0.9700
C12 O3 1.217(2)
C12 C13 1.484(3)
C13 C14 1.374(3)
C13 C18 1.383(3)
C14 C15 1.382(3)
C14 H14 0.9300
C15 C16 1.366(4)
C15 H15 0.9300
C16 C17 1.362(4)
C16 H16 0.9300
C17 C18 1.362(4)
C17 H17 0.9300
C18 H18 0.9300
C19 C24 1.384(2)
C19 C20 1.387(2)
C20 C21 1.382(3)
C20 H20 0.9300
C21 C22 1.370(3)
C21 H21 0.9300
C22 C23 1.369(3)
C22 H22 0.9300
C23 C24 1.380(2)
C23 H23 0.9300
C24 H24 0.9300

loop_
_geom_torsion_atom_site_label_1
_geom_torsion_atom_site_label_2
_geom_torsion_atom_site_label_3
_geom_torsion_atom_site_label_4
_geom_torsion
C6 N1 C2 O1 175.56(16)
C10 N1 C2 O1 6.0(2)
C6 N1 C2 C3 -8.9(2)
C10 N1 C2 C3 -178.51(14)
O1 C2 C3 C4 -156.75(15)
N1 C2 C3 C4 27.7(2)
O1 C2 C3 Cl1 -31.95(19)
N1 C2 C3 Cl1 152.51(13)
C2 C3 C4 O2 62.62(16)
Cl1 C3 C4 O2 -61.25(14)
C2 C3 C4 C19 -174.37(12)
Cl1 C3 C4 C19 61.75(15)
C2 C3 C4 C5 -53.91(17)
Cl1 C3 C4 C5 -177.78(12)
O2 C4 C5 C6 -46.71(18)
C19 C4 C5 C6 -173.18(14)
C3 C4 C5 C6 65.65(18)
C2 N1 C6 C5 19.8(2)
C10 N1 C6 C5 -170.61(14)
C2 N1 C6 C7 145.62(19)
C10 N1 C6 C7 -44.8(2)
C4 C5 C6 N1 -49.2(2)
C4 C5 C6 C7 -172.13(17)
N1 C6 C7 C8 63.0(2)
C5 C6 C7 C8 -171.81(19)
C6 C7 C8 C9 -20.4(3)
C7 C8 C9 C10 -40.3(3)
C2 N1 C10 C9 156.14(18)
C6 N1 C10 C9 -14.2(2)
C2 N1 C10 C11 -79.17(19)
C6 N1 C10 C11 110.50(18)
C8 C9 C10 N1 58.9(2)
C8 C9 C10 C11 -64.9(2)
N1 C10 C11 C12 168.77(15)
C9 C10 C11 C12 -68.9(2)
C10 C11 C12 O3 -11.5(3)
C10 C11 C12 C13 169.26(17)
O3 C12 C13 C14 -179.8(2)
C11 C12 C13 C14 -0.6(3)
O3 C12 C13 C18 -1.2(3)
C11 C12 C13 C18 178.0(2)
C18 C13 C14 C15 0.8(4)
C12 C13 C14 C15 179.3(2)
C13 C14 C15 C16 -0.7(5)
C14 C15 C16 C17 -0.5(5)
C15 C16 C17 C18 1.6(6)
C16 C17 C18 C13 -1.5(5)
C14 C13 C18 C17 0.3(4)
C12 C13 C18 C17 -178.3(3)
O2 C4 C19 C24 -6.1(2)
C3 C4 C19 C24 -124.46(17)
C5 C4 C19 C24 119.12(17)
O2 C4 C19 C20 175.55(16)
C3 C4 C19 C20 57.2(2)
C5 C4 C19 C20 -59.2(2)
C24 C19 C20 C21 1.8(3)
C4 C19 C20 C21 -179.84(19)
C19 C20 C21 C22 -0.5(4)
C20 C21 C22 C23 -1.2(4)
C21 C22 C23 C24 1.7(3)
C22 C23 C24 C19 -0.4(3)
C20 C19 C24 C23 -1.3(3)
C4 C19 C24 C23 -179.67(16)
